data_7210015
loop_
_publ_author_name
'Aitipamula, Srinivasulu'
'Wong, Annie B. H.'
'Chow, Pui Shan'
'Tan, Reginald B. H.'

_publ_section_title
;
 Novel solid forms of the anti-tuberculosis drug, Isoniazid: ternary and
 polymorphic cocrystals
;
_journal_issue 29
_journal_name_full CrystEngComm
_journal_page_first 5877
_journal_paper_doi 10.1039/c3ce40729b
_journal_volume 15
_journal_year 2013
_chemical_formula_sum 'C13 H15 N3 O5'
_chemical_formula_weight 293.28
_chemical_name_systematic
;
?
;
_space_group_IT_number 14
_symmetry_cell_setting monoclinic
_symmetry_space_group_name_Hall '-P 2yn'
_symmetry_space_group_name_H-M 'P 1 21/n 1'
_atom_sites_solution_hydrogens geom
_atom_sites_solution_primary direct
_atom_sites_solution_secondary difmap
_audit_creation_method SHELXL-97
_cell_angle_alpha 90.00
_cell_angle_beta 91.95(3)
_cell_angle_gamma 90.00
_cell_formula_units_Z 4
_cell_length_a 7.0070(14)
_cell_length_b 11.224(2)
_cell_length_c 16.950(3)
_cell_measurement_reflns_used 4247
_cell_measurement_temperature 110(2)
_cell_measurement_theta_max 31.0059
_cell_measurement_theta_min 1.8143
_cell_volume 1332.3(4)
_computing_cell_refinement 'CrystalClear (Rigaku Inc., 2007)'
_computing_data_collection 'CrystalClear (Rigaku Inc., 2007)'
_computing_data_reduction 'CrystalClear (Rigaku Inc., 2007)'
_computing_structure_refinement 'SHELXL-97 (Sheldrick, 1997)'
_computing_structure_solution 'SHELXS-97 (Sheldrick, 1990)'
_diffrn_ambient_temperature 110(2)
_diffrn_measured_fraction_theta_full 0.999
_diffrn_measured_fraction_theta_max 0.999
_diffrn_measurement_device_type 'Rigaku Saturn 70 CCD area detector'
_diffrn_measurement_method '\w scans'
_diffrn_radiation_monochromator graphite
_diffrn_radiation_source 'fine-focus sealed tube'
_diffrn_radiation_type MoK\a
_diffrn_radiation_wavelength 0.71073
_diffrn_reflns_av_R_equivalents 0.0363
_diffrn_reflns_av_sigmaI/netI 0.0368
_diffrn_reflns_limit_h_max 9
_diffrn_reflns_limit_h_min -7
_diffrn_reflns_limit_k_max 12
_diffrn_reflns_limit_k_min -14
_diffrn_reflns_limit_l_max 22
_diffrn_reflns_limit_l_min -22
_diffrn_reflns_number 10544
_diffrn_reflns_theta_full 28.28
_diffrn_reflns_theta_max 28.28
_diffrn_reflns_theta_min 2.18
_exptl_absorpt_coefficient_mu 0.114
_exptl_absorpt_correction_T_max 0.9876
_exptl_absorpt_correction_T_min 0.9558
_exptl_absorpt_correction_type multi-scan
_exptl_absorpt_process_details 'R. H. Blessing, Acta Cryst. 1995 A51, 33-38'
_exptl_crystal_colour colorless
_exptl_crystal_density_diffrn 1.462
_exptl_crystal_density_method 'not measured'
_exptl_crystal_description block
_exptl_crystal_F_000 616
_exptl_crystal_size_max 0.40
_exptl_crystal_size_mid 0.33
_exptl_crystal_size_min 0.11
_refine_diff_density_max 0.426
_refine_diff_density_min -0.336
_refine_diff_density_rms 0.075
_refine_ls_extinction_expression Fc^*^=kFc[1+0.001xFc^2^\l^3^/sin(2\q)]^-1/4^
_refine_ls_extinction_method SHELXL
_refine_ls_goodness_of_fit_ref 1.200
_refine_ls_hydrogen_treatment mixed
_refine_ls_matrix_type full
_refine_ls_number_parameters 219
_refine_ls_number_reflns 3307
_refine_ls_number_restraints 2
_refine_ls_restrained_S_all 1.201
_refine_ls_R_factor_all 0.0879
_refine_ls_R_factor_gt 0.0776
_refine_ls_shift/su_max 0.000
_refine_ls_shift/su_mean 0.000
_refine_ls_structure_factor_coef Fsqd
_refine_ls_weighting_details 'calc w=1/[\s^2^(Fo^2^)+(0.0947P)^2^+0.6295P] where P=(Fo^2^+2Fc^2^)/3'
_refine_ls_weighting_scheme calc
_refine_ls_wR_factor_gt 0.1913
_refine_ls_wR_factor_ref 0.2000
_reflns_number_gt 2941
_reflns_number_total 3307
_reflns_threshold_expression >2sigma(I)
_cod_data_source_file c3ce40729b.txt
_cod_data_source_block INHHBAhydrateI
_cod_depositor_comments
;
The following automatic conversions were performed:

'_symmetry_cell_setting' value 'Monoclinic' changed to 'monoclinic'
according to /home/saulius/struct/CIF-dictionaries/cif_core.dic
dictionary named 'cif_core.dic' version 2.4.2 from
2011-04-26.

'_exptl_absorpt_correction_type' value 'Multi-scan'
changed to 'multi-scan' according to
/home/saulius/struct/CIF-dictionaries/cif_core.dic dictionary named
'cif_core.dic' version 2.4.2 from 2011-04-26.

Automatic conversion script
Id: cif_fix_values 1891 2012-01-12 08:04:46Z andrius 
;
_cod_original_cell_volume 1332.3(5)
_cod_original_sg_symbol_H-M P21/n
_cod_database_code 7210015

loop_
_symmetry_equiv_pos_as_xyz
'x, y, z'
'-x+1/2, y+1/2, -z+1/2'
'-x, -y, -z'
'x-1/2, -y-1/2, z-1/2'

loop_
_atom_site_label
_atom_site_type_symbol
_atom_site_fract_x
_atom_site_fract_y
_atom_site_fract_z
_atom_site_U_iso_or_equiv
_atom_site_adp_type
_atom_site_occupancy
_atom_site_symmetry_multiplicity
_atom_site_calc_flag
_atom_site_refinement_flags
O4 O 0.0994(2) 0.35645(15) 0.62553(9) 0.0277(4) Uani 1 1 d D
O3 O 0.1152(3) 0.31695(15) 0.99769(9) 0.0328(4) Uani 1 1 d D
O2 O 0.1447(3) 0.12355(16) 0.96666(10) 0.0356(4) Uani 1 1 d .
C10 C 0.1107(3) 0.3232(2) 0.70269(12) 0.0230(5) Uani 1 1 d .
C7 C 0.1284(3) 0.2654(2) 0.86295(12) 0.0232(5) Uani 1 1 d .
C12 C 0.0837(3) 0.3817(2) 0.83896(13) 0.0239(5) Uani 1 1 d .
H12 H 0.0600 0.4412 0.8773 0.029 Uiso 1 1 calc R
C9 C 0.1591(3) 0.2078(2) 0.72617(13) 0.0242(5) Uani 1 1 d .
H9 H 0.1857 0.1488 0.6879 0.029 Uiso 1 1 calc R
C11 C 0.0738(3) 0.4103(2) 0.75915(13) 0.0248(5) Uani 1 1 d .
H11 H 0.0421 0.4891 0.7429 0.030 Uiso 1 1 calc R
C8 C 0.1681(3) 0.1799(2) 0.80606(13) 0.0234(5) Uani 1 1 d .
H8 H 0.2017 0.1013 0.8222 0.028 Uiso 1 1 calc R
C13 C 0.1313(3) 0.2279(2) 0.94720(12) 0.0244(5) Uani 1 1 d .
O5 O 0.1508(3) 0.45689(16) 0.43742(10) 0.0320(4) Uani 1 1 d .
O1 O 0.0896(3) 0.02006(14) 0.39707(9) 0.0306(4) Uani 1 1 d .
N1 N 0.1192(3) 0.24287(18) 0.14356(11) 0.0256(4) Uani 1 1 d .
N3 N 0.1305(4) 0.16952(19) 0.52269(11) 0.0308(5) Uani 1 1 d .
C5 C 0.1709(3) 0.2884(2) 0.28106(12) 0.0232(5) Uani 1 1 d .
H5 H 0.2089 0.3445 0.3205 0.028 Uiso 1 1 calc R
N2 N 0.1237(3) 0.20817(19) 0.44299(11) 0.0271(4) Uani 1 1 d .
C1 C 0.1111(3) 0.17450(19) 0.30141(12) 0.0218(4) Uani 1 1 d .
C6 C 0.1059(3) 0.1277(2) 0.38452(12) 0.0239(5) Uani 1 1 d .
C3 C 0.0620(3) 0.1334(2) 0.16307(12) 0.0256(5) Uani 1 1 d .
H3 H 0.0234 0.0797 0.1223 0.031 Uiso 1 1 calc R
C4 C 0.1735(3) 0.3177(2) 0.20134(13) 0.0248(5) Uani 1 1 d .
H4 H 0.2162 0.3950 0.1873 0.030 Uiso 1 1 calc R
C2 C 0.0573(3) 0.0955(2) 0.24125(12) 0.0240(5) Uani 1 1 d .
H2 H 0.0178 0.0168 0.2534 0.029 Uiso 1 1 calc R
H10 H 0.121(6) 0.290(4) 1.0495(13) 0.079(12) Uiso 1 1 d D
H14 H 0.221(5) 0.493(3) 0.465(2) 0.056(11) Uiso 1 1 d .
H15 H 0.051(6) 0.506(4) 0.422(2) 0.064(11) Uiso 1 1 d .
H1 H 0.131(4) 0.292(3) 0.432(2) 0.052(9) Uiso 1 1 d .
H7 H 0.248(5) 0.127(3) 0.530(2) 0.055(10) Uiso 1 1 d .
H6 H 0.036(5) 0.124(3) 0.5292(19) 0.042(9) Uiso 1 1 d .
H13 H 0.119(6) 0.290(3) 0.596(2) 0.095(15) Uiso 1 1 d D

loop_
_atom_site_aniso_label
_atom_site_aniso_U_11
_atom_site_aniso_U_22
_atom_site_aniso_U_33
_atom_site_aniso_U_23
_atom_site_aniso_U_13
_atom_site_aniso_U_12
O4 0.0390(9) 0.0273(9) 0.0167(7) 0.0020(6) 0.0020(6) 0.0007(7)
O3 0.0510(11) 0.0278(9) 0.0196(8) -0.0006(6) 0.0009(7) -0.0002(7)
O2 0.0550(11) 0.0284(9) 0.0233(8) 0.0042(7) -0.0005(7) 0.0029(8)
C10 0.0225(10) 0.0263(11) 0.0203(10) 0.0001(8) 0.0014(8) -0.0028(8)
C7 0.0264(10) 0.0238(11) 0.0195(10) 0.0005(8) 0.0005(8) -0.0013(8)
C12 0.0248(10) 0.0237(11) 0.0232(10) -0.0009(8) 0.0018(8) -0.0010(8)
C9 0.0263(10) 0.0256(11) 0.0206(10) -0.0020(8) 0.0006(8) -0.0014(8)
C11 0.0271(11) 0.0236(11) 0.0240(10) 0.0001(8) 0.0025(8) -0.0005(8)
C8 0.0237(10) 0.0231(11) 0.0234(10) 0.0017(8) 0.0005(8) -0.0006(8)
C13 0.0258(11) 0.0267(12) 0.0206(10) 0.0001(8) -0.0010(8) 0.0006(9)
O5 0.0411(10) 0.0254(9) 0.0291(9) -0.0039(7) -0.0035(7) -0.0008(8)
O1 0.0479(10) 0.0220(8) 0.0221(8) 0.0018(6) 0.0047(7) 0.0001(7)
N1 0.0272(9) 0.0298(10) 0.0197(9) -0.0004(7) 0.0012(7) 0.0031(8)
N3 0.0453(13) 0.0283(11) 0.0188(9) 0.0037(7) 0.0024(8) -0.0011(10)
C5 0.0234(10) 0.0238(11) 0.0224(10) -0.0020(8) 0.0016(8) 0.0002(8)
N2 0.0383(11) 0.0252(10) 0.0176(9) 0.0022(7) 0.0009(7) -0.0002(8)
C1 0.0226(10) 0.0236(11) 0.0193(9) 0.0003(8) 0.0016(7) 0.0024(8)
C6 0.0256(10) 0.0258(11) 0.0205(10) 0.0007(8) 0.0030(8) 0.0001(8)
C3 0.0281(11) 0.0272(11) 0.0213(10) -0.0026(8) -0.0016(8) 0.0015(9)
C4 0.0275(11) 0.0252(11) 0.0215(10) 0.0009(8) 0.0016(8) -0.0004(8)
C2 0.0270(11) 0.0233(11) 0.0216(10) -0.0007(8) 0.0016(8) 0.0009(8)

loop_
_atom_type_symbol
_atom_type_description
_atom_type_scat_dispersion_real
_atom_type_scat_dispersion_imag
_atom_type_scat_source
C C 0.0033 0.0016 'International Tables Vol C Tables 4.2.6.8 and 6.1.1.4'
H H 0.0000 0.0000 'International Tables Vol C Tables 4.2.6.8 and 6.1.1.4'
N N 0.0061 0.0033 'International Tables Vol C Tables 4.2.6.8 and 6.1.1.4'
O O 0.0106 0.0060 'International Tables Vol C Tables 4.2.6.8 and 6.1.1.4'

loop_
_geom_angle_atom_site_label_1
_geom_angle_atom_site_label_2
_geom_angle_atom_site_label_3
_geom_angle
C10 O4 H13 107(3)
C13 O3 H10 111(3)
O4 C10 C9 122.4(2)
O4 C10 C11 117.4(2)
C9 C10 C11 120.2(2)
C8 C7 C12 119.27(19)
C8 C7 C13 118.1(2)
C12 C7 C13 122.6(2)
C11 C12 C7 120.1(2)
C11 C12 H12 119.9
C7 C12 H12 119.9
C8 C9 C10 119.4(2)
C8 C9 H9 120.3
C10 C9 H9 120.3
C12 C11 C10 120.0(2)
C12 C11 H11 120.0
C10 C11 H11 120.0
C9 C8 C7 121.0(2)
C9 C8 H8 119.5
C7 C8 H8 119.5
O2 C13 O3 123.9(2)
O2 C13 C7 122.0(2)
O3 C13 C7 114.1(2)
H14 O5 H15 108(4)
C4 N1 C3 118.49(19)
N2 N3 H7 106(2)
N2 N3 H6 108(2)
H7 N3 H6 111(3)
C4 C5 C1 118.2(2)
C4 C5 H5 120.9
C1 C5 H5 120.9
C6 N2 N3 119.8(2)
C6 N2 H1 121(2)
N3 N2 H1 119(2)
C5 C1 C2 118.63(19)
C5 C1 C6 124.71(19)
C2 C1 C6 116.63(19)
O1 C6 N2 122.6(2)
O1 C6 C1 120.6(2)
N2 C6 C1 116.81(19)
N1 C3 C2 122.2(2)
N1 C3 H3 118.9
C2 C3 H3 118.9
N1 C4 C5 123.4(2)
N1 C4 H4 118.3
C5 C4 H4 118.3
C3 C2 C1 119.2(2)
C3 C2 H2 120.4
C1 C2 H2 120.4

loop_
_geom_bond_atom_site_label_1
_geom_bond_atom_site_label_2
_geom_bond_distance
O4 C10 1.360(3)
O4 H13 0.917(19)
O3 C13 1.323(3)
O3 H10 0.928(19)
O2 C13 1.219(3)
C10 C9 1.393(3)
C10 C11 1.399(3)
C7 C8 1.396(3)
C7 C12 1.399(3)
C7 C13 1.488(3)
C12 C11 1.390(3)
C12 H12 0.9500
C9 C8 1.389(3)
C9 H9 0.9500
C11 H11 0.9500
C8 H8 0.9500
O5 H14 0.78(4)
O5 H15 0.92(4)
O1 C6 1.233(3)
N1 C4 1.336(3)
N1 C3 1.338(3)
N3 N2 1.418(3)
N3 H7 0.96(4)
N3 H6 0.85(3)
C5 C4 1.392(3)
C5 C1 1.392(3)
C5 H5 0.9500
N2 C6 1.344(3)
N2 H1 0.96(4)
C1 C2 1.394(3)
C1 C6 1.505(3)
C3 C2 1.393(3)
C3 H3 0.9500
C4 H4 0.9500
C2 H2 0.9500
